data_2231885
loop_
_publ_author_name
'Li, Yu-Feng'

_publ_section_title
;
 <i>N</i>-(4-Chlorophenyl)-4-(pyrimidin-2-yl)piperazine-1-carboxamide
;
_journal_coeditor_code HB6389
_journal_issue 10
_journal_name_full 'Acta Crystallographica Section E'
_journal_page_first o2575
_journal_paper_doi 10.1107/S160053681103515X
_journal_volume 67
_journal_year 2011
_chemical_formula_iupac 'C15 H16 Cl N5 O'
_chemical_formula_moiety 'C15 H16 Cl N5 O'
_chemical_formula_sum 'C15 H16 Cl N5 O'
_chemical_formula_weight 317.78
_chemical_name_systematic
;
<i>N</i>-(4-Chlorophenyl)-4-(pyrimidin-2-yl)piperazine-1-carboxamide
;
_space_group_IT_number 14
_symmetry_cell_setting monoclinic
_symmetry_space_group_name_Hall '-P 2ybc'
_symmetry_space_group_name_H-M 'P 1 21/c 1'
_atom_sites_solution_hydrogens geom
_atom_sites_solution_primary direct
_atom_sites_solution_secondary difmap
_audit_creation_method SHELXL-97
_cell_angle_alpha 90.00
_cell_angle_beta 92.50(3)
_cell_angle_gamma 90.00
_cell_formula_units_Z 8
_cell_length_a 9.992(2)
_cell_length_b 9.978(2)
_cell_length_c 31.197(6)
_cell_measurement_reflns_used 3210
_cell_measurement_temperature 293(2)
_cell_measurement_theta_max 26.86
_cell_measurement_theta_min 3.11
_cell_volume 3107.4(11)
_computing_cell_refinement 'SAINT (Bruker, 1997)'
_computing_data_collection 'SMART (Bruker, 1997)'
_computing_data_reduction 'SAINT (Bruker, 1997)'
_computing_molecular_graphics 'SHELXTL (Sheldrick, 2008)'
_computing_publication_material 'SHELXTL (Sheldrick, 2008)'
_computing_structure_refinement 'SHELXL97 (Sheldrick, 2008)'
_computing_structure_solution 'SHELXS97 (Sheldrick, 2008)'
_diffrn_ambient_temperature 293(2)
_diffrn_measured_fraction_theta_full 0.996
_diffrn_measured_fraction_theta_max 0.996
_diffrn_measurement_device_type 'Bruker SMART CCD'
_diffrn_measurement_method '\f and \w'
_diffrn_radiation_monochromator graphite
_diffrn_radiation_source 'fine-focus sealed tube'
_diffrn_radiation_type MoK\a
_diffrn_radiation_wavelength 0.71073
_diffrn_reflns_av_R_equivalents 0.0698
_diffrn_reflns_av_sigmaI/netI 0.0620
_diffrn_reflns_limit_h_max 12
_diffrn_reflns_limit_h_min -12
_diffrn_reflns_limit_k_max 12
_diffrn_reflns_limit_k_min -12
_diffrn_reflns_limit_l_max 40
_diffrn_reflns_limit_l_min -40
_diffrn_reflns_number 29790
_diffrn_reflns_theta_full 27.48
_diffrn_reflns_theta_max 27.48
_diffrn_reflns_theta_min 3.13
_exptl_absorpt_coefficient_mu 0.255
_exptl_absorpt_correction_type none
_exptl_crystal_colour colorless
_exptl_crystal_density_diffrn 1.359
_exptl_crystal_density_method 'not measured'
_exptl_crystal_description block
_exptl_crystal_F_000 1328
_exptl_crystal_size_max 0.22
_exptl_crystal_size_mid 0.21
_exptl_crystal_size_min 0.19
_refine_diff_density_max 0.313
_refine_diff_density_min -0.350
_refine_ls_extinction_coef 0.0100(14)
_refine_ls_extinction_expression Fc^*^=kFc[1+0.001xFc^2^\l^3^/sin(2\q)]^-1/4^
_refine_ls_extinction_method 'SHELXL97 (Sheldrick, 2008)'
_refine_ls_goodness_of_fit_ref 0.932
_refine_ls_hydrogen_treatment constr
_refine_ls_matrix_type full
_refine_ls_number_parameters 398
_refine_ls_number_reflns 7075
_refine_ls_number_restraints 1
_refine_ls_restrained_S_all 0.932
_refine_ls_R_factor_all 0.1384
_refine_ls_R_factor_gt 0.0584
_refine_ls_shift/su_max 0.000
_refine_ls_shift/su_mean 0.000
_refine_ls_structure_factor_coef Fsqd
_refine_ls_weighting_details 'calc w=1/[\s^2^(Fo^2^)+(0.1316P)^2^] where P=(Fo^2^+2Fc^2^)/3'
_refine_ls_weighting_scheme calc
_refine_ls_wR_factor_gt 0.1483
_refine_ls_wR_factor_ref 0.2231
_reflns_number_gt 3210
_reflns_number_total 7075
_reflns_threshold_expression I>2\s(I)
_cod_data_source_file hb6389.cif
_cod_data_source_block I
_cod_original_cell_volume 3107.3(11)
_cod_original_sg_symbol_H-M 'P 21/c'
_cod_database_code 2231885
_cod_database_fobs_code 2231885

loop_
_symmetry_equiv_pos_as_xyz
'x, y, z'
'-x, y+1/2, -z+1/2'
'-x, -y, -z'
'x, -y-1/2, z-1/2'

loop_
_atom_site_type_symbol
_atom_site_label
_atom_site_fract_x
_atom_site_fract_y
_atom_site_fract_z
_atom_site_U_iso_or_equiv
_atom_site_adp_type
_atom_site_calc_flag
_atom_site_refinement_flags
_atom_site_occupancy
_atom_site_symmetry_multiplicity
Cl Cl1A 0.63361(12) 0.48186(12) 0.04864(3) 0.0889(4) Uani d . 1 1
Cl Cl1B 0.29934(11) 0.41025(14) 0.44307(3) 0.0920(4) Uani d . 1 1
O O1B 0.02837(19) 0.2901(2) 0.24124(7) 0.0555(6) Uani d . 1 1
O O1A 0.51755(19) 0.1666(3) 0.23043(7) 0.0644(7) Uani d . 1 1
N N3B 0.2439(2) 0.2371(3) 0.26209(8) 0.0507(7) Uani d . 1 1
H H3BA 0.3181 0.2098 0.2521 0.061 Uiso calc R 1 1
N N5B 0.1716(2) -0.0057(3) 0.12470(8) 0.0521(7) Uani d . 1 1
C C10B 0.2507(3) 0.2866(3) 0.30407(9) 0.0454(7) Uani d . 1 1
N N4A 0.6814(2) 0.1119(3) 0.27995(9) 0.0552(7) Uani d . 1 1
C C9A 0.6367(3) 0.1683(3) 0.24220(10) 0.0507(8) Uani d . 1 1
N N3A 0.7298(2) 0.2315(3) 0.21896(8) 0.0560(7) Uani d D 1 1
H H3AA 0.8101 0.2368 0.2299 0.067 Uiso calc RD 1 1
C C9B 0.1331(3) 0.2269(3) 0.23506(9) 0.0470(7) Uani d . 1 1
N N2B 0.1097(3) -0.0434(3) 0.05334(8) 0.0589(7) Uani d . 1 1
N N4B 0.1467(2) 0.1485(3) 0.20004(8) 0.0527(7) Uani d . 1 1
N N5A 0.7610(3) 0.0069(3) 0.36110(9) 0.0636(8) Uani d . 1 1
C C15B 0.1393(3) 0.3037(3) 0.32880(10) 0.0557(8) Uani d . 1 1
H H15A 0.0539 0.2894 0.3167 0.067 Uiso calc R 1 1
C C4B 0.1935(3) -0.0696(3) 0.08677(10) 0.0500(8) Uani d . 1 1
N N2A 0.7043(3) -0.1024(3) 0.42290(9) 0.0676(8) Uani d . 1 1
C C14B 0.1551(3) 0.3419(4) 0.37141(11) 0.0608(9) Uani d . 1 1
H H14A 0.0802 0.3530 0.3877 0.073 Uiso calc R 1 1
C C6A 0.5937(3) 0.0212(4) 0.30213(11) 0.0606(9) Uani d . 1 1
H H6AA 0.6087 -0.0700 0.2927 0.073 Uiso calc R 1 1
H H6AB 0.5010 0.0441 0.2951 0.073 Uiso calc R 1 1
C C12B 0.3911(3) 0.3483(4) 0.36561(10) 0.0590(9) Uani d . 1 1
H H12A 0.4761 0.3635 0.3780 0.071 Uiso calc R 1 1
C C15A 0.6295(3) 0.2246(4) 0.14602(11) 0.0588(8) Uani d . 1 1
H H15B 0.5926 0.1411 0.1515 0.071 Uiso calc R 1 1
N N1B 0.2941(3) -0.1586(3) 0.08730(9) 0.0700(9) Uani d . 1 1
C C8B 0.2786(3) -0.0038(4) 0.15814(11) 0.0631(9) Uani d . 1 1
H H8BA 0.3438 0.0642 0.1514 0.076 Uiso calc R 1 1
H H8BB 0.3238 -0.0899 0.1589 0.076 Uiso calc R 1 1
C C11A 0.7593(3) 0.4140(4) 0.16934(11) 0.0602(9) Uani d . 1 1
H H11A 0.8095 0.4587 0.1907 0.072 Uiso calc R 1 1
C C10A 0.7036(3) 0.2897(3) 0.17782(10) 0.0517(8) Uani d . 1 1
N N1A 0.9289(3) -0.0319(3) 0.41271(10) 0.0712(9) Uani d . 1 1
C C4A 0.7992(3) -0.0428(3) 0.40047(11) 0.0575(8) Uani d . 1 1
C C6B 0.0374(3) 0.1454(4) 0.16727(10) 0.0597(9) Uani d . 1 1
H H6BA -0.0082 0.2312 0.1665 0.072 Uiso calc R 1 1
H H6BB -0.0269 0.0771 0.1745 0.072 Uiso calc R 1 1
C C13B 0.2796(3) 0.3633(4) 0.38956(10) 0.0581(8) Uani d . 1 1
C C11B 0.3761(3) 0.3107(3) 0.32327(10) 0.0542(8) Uani d . 1 1
H H11B 0.4516 0.3013 0.3072 0.065 Uiso calc R 1 1
C C14A 0.6097(3) 0.2824(4) 0.10616(11) 0.0639(9) Uani d . 1 1
H H14B 0.5594 0.2384 0.0847 0.077 Uiso calc R 1 1
C C12A 0.7404(4) 0.4714(4) 0.12927(13) 0.0668(10) Uani d . 1 1
H H12B 0.7786 0.5540 0.1234 0.080 Uiso calc R 1 1
C C8A 0.8233(3) 0.0853(4) 0.29136(12) 0.0640(10) Uani d . 1 1
H H8AA 0.8788 0.1497 0.2771 0.077 Uiso calc R 1 1
H H8AB 0.8469 -0.0036 0.2816 0.077 Uiso calc R 1 1
C C13A 0.6650(3) 0.4057(4) 0.09834(11) 0.0612(9) Uani d . 1 1
C C5A 0.6198(3) 0.0302(4) 0.34979(11) 0.0652(10) Uani d . 1 1
H H5AA 0.5941 0.1182 0.3597 0.078 Uiso calc R 1 1
H H5AB 0.5658 -0.0359 0.3639 0.078 Uiso calc R 1 1
C C7B 0.2247(3) 0.0249(4) 0.20118(10) 0.0588(9) Uani d . 1 1
H H7BA 0.1684 -0.0490 0.2096 0.071 Uiso calc R 1 1
H H7BB 0.2983 0.0331 0.2223 0.071 Uiso calc R 1 1
C C7A 0.8498(3) 0.0948(4) 0.33886(12) 0.0634(9) Uani d . 1 1
H H7AA 0.9420 0.0703 0.3459 0.076 Uiso calc R 1 1
H H7AB 0.8366 0.1865 0.3481 0.076 Uiso calc R 1 1
C C5B 0.0904(3) 0.1158(4) 0.12395(10) 0.0599(9) Uani d . 1 1
H H5BA 0.0159 0.1053 0.1032 0.072 Uiso calc R 1 1
H H5BB 0.1442 0.1907 0.1149 0.072 Uiso calc R 1 1
C C2B 0.2315(4) -0.2037(5) 0.01431(12) 0.0776(12) Uani d . 1 1
H H2BB 0.2456 -0.2495 -0.0111 0.093 Uiso calc R 1 1
C C3A 0.7452(4) -0.1557(4) 0.46014(12) 0.0749(11) Uani d . 1 1
H H3AB 0.6819 -0.1974 0.4766 0.090 Uiso calc R 1 1
C C3B 0.3093(4) -0.2242(4) 0.05043(12) 0.0782(12) Uani d . 1 1
H H3BB 0.3773 -0.2877 0.0495 0.094 Uiso calc R 1 1
C C1B 0.1308(4) -0.1113(4) 0.01751(11) 0.0706(10) Uani d . 1 1
H H1BB 0.0746 -0.0952 -0.0065 0.085 Uiso calc R 1 1
C C2A 0.8744(4) -0.1528(5) 0.47566(12) 0.0827(12) Uani d . 1 1
H H2AB 0.9009 -0.1918 0.5018 0.099 Uiso calc R 1 1
C C1A 0.9632(4) -0.0888(5) 0.45040(13) 0.0818(12) Uani d . 1 1
H H1AB 1.0525 -0.0847 0.4600 0.098 Uiso calc R 1 1

loop_
_atom_site_aniso_label
_atom_site_aniso_U_11
_atom_site_aniso_U_22
_atom_site_aniso_U_33
_atom_site_aniso_U_12
_atom_site_aniso_U_13
_atom_site_aniso_U_23
Cl1A 0.0949(8) 0.1019(9) 0.0713(6) 0.0216(6) 0.0196(6) 0.0231(6)
Cl1B 0.0939(8) 0.1238(10) 0.0581(6) 0.0002(7) 0.0017(5) -0.0239(6)
O1B 0.0418(11) 0.0642(15) 0.0604(13) 0.0035(10) 0.0026(10) -0.0023(11)
O1A 0.0386(11) 0.0899(19) 0.0650(14) -0.0018(11) 0.0045(10) 0.0005(12)
N3B 0.0339(11) 0.0680(19) 0.0502(14) -0.0014(12) 0.0025(11) -0.0088(13)
N5B 0.0467(13) 0.0621(18) 0.0471(14) 0.0123(12) -0.0037(11) -0.0020(12)
C10B 0.0389(14) 0.0457(18) 0.0517(17) -0.0001(12) 0.0028(13) 0.0005(13)
N4A 0.0373(12) 0.0663(19) 0.0624(17) -0.0059(12) 0.0064(12) 0.0069(14)
C9A 0.0434(16) 0.055(2) 0.0547(18) 0.0007(14) 0.0103(14) -0.0036(14)
N3A 0.0396(12) 0.070(2) 0.0583(16) -0.0062(12) 0.0037(12) 0.0046(14)
C9B 0.0385(14) 0.052(2) 0.0503(16) -0.0029(13) 0.0045(13) 0.0051(14)
N2B 0.0588(15) 0.068(2) 0.0490(15) 0.0095(14) -0.0062(13) -0.0030(13)
N4B 0.0517(14) 0.0561(18) 0.0495(14) 0.0120(12) -0.0087(12) -0.0054(12)
N5A 0.0435(14) 0.078(2) 0.0695(19) -0.0052(13) 0.0042(13) 0.0220(15)
C15B 0.0386(14) 0.068(2) 0.060(2) 0.0003(14) 0.0005(14) -0.0053(16)
C4B 0.0419(15) 0.060(2) 0.0479(17) 0.0014(14) -0.0001(13) -0.0021(14)
N2A 0.0609(17) 0.079(2) 0.0631(18) 0.0012(15) 0.0086(15) 0.0121(16)
C14B 0.0476(17) 0.076(3) 0.059(2) 0.0061(16) 0.0079(15) -0.0070(17)
C6A 0.0465(16) 0.062(2) 0.074(2) -0.0094(15) 0.0109(16) 0.0070(17)
C12B 0.0430(15) 0.076(3) 0.0575(19) -0.0034(16) -0.0033(15) -0.0061(17)
C15A 0.0574(18) 0.052(2) 0.067(2) -0.0098(16) 0.0040(17) -0.0018(16)
N1B 0.0608(16) 0.088(2) 0.0605(17) 0.0213(16) -0.0051(14) -0.0158(16)
C8B 0.0472(17) 0.080(3) 0.061(2) 0.0148(16) -0.0105(15) -0.0096(17)
C11A 0.0569(18) 0.056(2) 0.068(2) -0.0057(16) 0.0055(17) -0.0028(17)
C10A 0.0410(14) 0.054(2) 0.0603(19) 0.0014(14) 0.0073(14) -0.0001(15)
N1A 0.0554(17) 0.084(2) 0.073(2) -0.0001(15) -0.0067(15) 0.0107(17)
C4A 0.0529(18) 0.056(2) 0.064(2) 0.0016(16) 0.0052(16) 0.0032(16)
C6B 0.0459(16) 0.074(3) 0.0585(19) 0.0134(16) -0.0086(15) -0.0088(17)
C13B 0.0606(19) 0.058(2) 0.0557(19) 0.0054(16) 0.0009(16) -0.0051(15)
C11B 0.0397(15) 0.069(2) 0.0540(18) -0.0037(14) 0.0040(14) -0.0083(15)
C14A 0.0631(19) 0.067(3) 0.061(2) -0.0013(18) 0.0019(17) -0.0066(17)
C12A 0.066(2) 0.058(2) 0.078(2) -0.0060(18) 0.017(2) 0.0043(19)
C8A 0.0411(16) 0.072(3) 0.080(2) -0.0002(16) 0.0097(17) 0.0142(19)
C13A 0.0574(18) 0.063(2) 0.064(2) 0.0114(17) 0.0162(17) 0.0040(17)
C5A 0.0439(16) 0.082(3) 0.070(2) -0.0039(17) 0.0027(16) 0.0152(19)
C7B 0.0584(18) 0.059(2) 0.0578(19) 0.0166(16) -0.0126(15) -0.0052(16)
C7A 0.0417(16) 0.069(2) 0.080(2) -0.0091(16) 0.0011(16) 0.0175(19)
C5B 0.0575(18) 0.066(2) 0.0557(19) 0.0161(17) -0.0046(15) -0.0018(16)
C2B 0.082(2) 0.093(3) 0.057(2) 0.017(2) -0.004(2) -0.018(2)
C3A 0.080(2) 0.090(3) 0.055(2) 0.002(2) 0.0078(19) 0.0073(19)
C3B 0.071(2) 0.091(3) 0.072(2) 0.026(2) -0.002(2) -0.022(2)
C1B 0.078(2) 0.079(3) 0.0531(19) 0.009(2) -0.0061(18) -0.0083(18)
C2A 0.093(3) 0.099(4) 0.055(2) 0.012(3) -0.008(2) 0.006(2)
C1A 0.070(2) 0.104(4) 0.070(2) 0.005(2) -0.009(2) 0.004(2)

loop_
_atom_type_symbol
_atom_type_description
_atom_type_scat_dispersion_real
_atom_type_scat_dispersion_imag
_atom_type_scat_source
C C 0.0033 0.0016 'International Tables Vol C Tables 4.2.6.8 and 6.1.1.4'
H H 0.0000 0.0000 'International Tables Vol C Tables 4.2.6.8 and 6.1.1.4'
N N 0.0061 0.0033 'International Tables Vol C Tables 4.2.6.8 and 6.1.1.4'
O O 0.0106 0.0060 'International Tables Vol C Tables 4.2.6.8 and 6.1.1.4'
Cl Cl 0.1484 0.1585 'International Tables Vol C Tables 4.2.6.8 and 6.1.1.4'

loop_
_geom_angle_atom_site_label_1
_geom_angle_atom_site_label_2
_geom_angle_atom_site_label_3
_geom_angle
C9B N3B C10B 127.5(2)
C9B N3B H3BA 116.2
C10B N3B H3BA 116.2
C4B N5B C5B 118.9(3)
C4B N5B C8B 118.9(2)
C5B N5B C8B 113.0(3)
C11B C10B C15B 117.9(3)
C11B C10B N3B 118.2(2)
C15B C10B N3B 123.7(3)
C9A N4A C6A 119.0(3)
C9A N4A C8A 124.1(2)
C6A N4A C8A 111.5(3)
O1A C9A N3A 121.5(3)
O1A C9A N4A 122.0(3)
N3A C9A N4A 116.5(3)
C9A N3A C10A 124.6(3)
C9A N3A H3AA 117.7
C10A N3A H3AA 117.7
O1B C9B N4B 122.2(3)
O1B C9B N3B 122.1(3)
N4B C9B N3B 115.7(3)
C1B N2B C4B 116.1(3)
C9B N4B C7B 122.7(3)
C9B N4B C6B 118.5(2)
C7B N4B C6B 112.4(3)
C4A N5A C7A 119.9(3)
C4A N5A C5A 120.4(3)
C7A N5A C5A 113.3(3)
C14B C15B C10B 120.3(3)
C14B C15B H15A 119.8
C10B C15B H15A 119.8
N2B C4B N1B 125.7(3)
N2B C4B N5B 117.7(3)
N1B C4B N5B 116.5(3)
C3A N2A C4A 115.9(3)
C13B C14B C15B 120.4(3)
C13B C14B H14A 119.8
C15B C14B H14A 119.8
N4A C6A C5A 110.6(3)
N4A C6A H6AA 109.5
C5A C6A H6AA 109.5
N4A C6A H6AB 109.5
C5A C6A H6AB 109.5
H6AA C6A H6AB 108.1
C11B C12B C13B 119.6(3)
C11B C12B H12A 120.2
C13B C12B H12A 120.2
C10A C15A C14A 120.3(3)
C10A C15A H15B 119.8
C14A C15A H15B 119.8
C3B N1B C4B 115.3(3)
N5B C8B C7B 111.2(3)
N5B C8B H8BA 109.4
C7B C8B H8BA 109.4
N5B C8B H8BB 109.4
C7B C8B H8BB 109.4
H8BA C8B H8BB 108.0
C12A C11A C10A 120.2(4)
C12A C11A H11A 119.9
C10A C11A H11A 119.9
C15A C10A C11A 119.5(3)
C15A C10A N3A 122.0(3)
C11A C10A N3A 118.5(3)
C1A N1A C4A 115.1(3)
N1A C4A N2A 125.7(3)
N1A C4A N5A 117.2(3)
N2A C4A N5A 117.0(3)
N4B C6B C5B 110.6(3)
N4B C6B H6BA 109.5
C5B C6B H6BA 109.5
N4B C6B H6BB 109.5
C5B C6B H6BB 109.5
H6BA C6B H6BB 108.1
C14B C13B C12B 120.3(3)
C14B C13B Cl1B 120.4(2)
C12B C13B Cl1B 119.3(3)
C12B C11B C10B 121.4(3)
C12B C11B H11B 119.3
C10B C11B H11B 119.3
C13A C14A C15A 119.5(4)
C13A C14A H14B 120.3
C15A C14A H14B 120.3
C13A C12A C11A 119.4(4)
C13A C12A H12B 120.3
C11A C12A H12B 120.3
N4A C8A C7A 110.8(3)
N4A C8A H8AA 109.5
C7A C8A H8AA 109.5
N4A C8A H8AB 109.5
C7A C8A H8AB 109.5
H8AA C8A H8AB 108.1
C12A C13A C14A 121.2(4)
C12A C13A Cl1A 119.5(3)
C14A C13A Cl1A 119.3(3)
N5A C5A C6A 110.8(3)
N5A C5A H5AA 109.5
C6A C5A H5AA 109.5
N5A C5A H5AB 109.5
C6A C5A H5AB 109.5
H5AA C5A H5AB 108.1
N4B C7B C8B 110.7(3)
N4B C7B H7BA 109.5
C8B C7B H7BA 109.5
N4B C7B H7BB 109.5
C8B C7B H7BB 109.5
H7BA C7B H7BB 108.1
N5A C7A C8A 110.5(3)
N5A C7A H7AA 109.5
C8A C7A H7AA 109.5
N5A C7A H7AB 109.5
C8A C7A H7AB 109.5
H7AA C7A H7AB 108.1
N5B C5B C6B 111.5(3)
N5B C5B H5BA 109.3
C6B C5B H5BA 109.3
N5B C5B H5BB 109.3
C6B C5B H5BB 109.3
H5BA C5B H5BB 108.0
C3B C2B C1B 115.9(3)
C3B C2B H2BB 122.1
C1B C2B H2BB 122.1
N2A C3A C2A 123.7(4)
N2A C3A H3AB 118.1
C2A C3A H3AB 118.1
N1B C3B C2B 123.9(4)
N1B C3B H3BB 118.0
C2B C3B H3BB 118.0
N2B C1B C2B 123.1(4)
N2B C1B H1BB 118.4
C2B C1B H1BB 118.4
C3A C2A C1A 115.7(4)
C3A C2A H2AB 122.2
C1A C2A H2AB 122.2
N1A C1A C2A 123.8(4)
N1A C1A H1AB 118.1
C2A C1A H1AB 118.1

loop_
_geom_bond_atom_site_label_1
_geom_bond_atom_site_label_2
_geom_bond_distance
Cl1A C13A 1.743(4)
Cl1B C13B 1.737(3)
O1B C9B 1.244(3)
O1A C9A 1.230(4)
N3B C9B 1.366(4)
N3B C10B 1.399(4)
N3B H3BA 0.8600
N5B C4B 1.370(4)
N5B C5B 1.458(4)
N5B C8B 1.461(4)
C10B C11B 1.385(4)
C10B C15B 1.392(4)
N4A C9A 1.363(4)
N4A C6A 1.456(4)
N4A C8A 1.471(4)
C9A N3A 1.360(4)
N3A C10A 1.422(4)
N3A H3AA 0.8600
C9B N4B 1.356(4)
N2B C1B 1.332(4)
N2B C4B 1.334(4)
N4B C7B 1.458(4)
N4B C6B 1.463(4)
N5A C4A 1.364(4)
N5A C7A 1.446(4)
N5A C5A 1.458(4)
C15B C14B 1.385(4)
C15B H15A 0.9300
C4B N1B 1.341(4)
N2A C3A 1.326(5)
N2A C4A 1.342(4)
C14B C13B 1.360(5)
C14B H14A 0.9300
C6A C5A 1.501(5)
C6A H6AA 0.9700
C6A H6AB 0.9700
C12B C11B 1.375(4)
C12B C13B 1.377(4)
C12B H12A 0.9300
C15A C10A 1.375(5)
C15A C14A 1.377(5)
C15A H15B 0.9300
N1B C3B 1.338(4)
C8B C7B 1.496(5)
C8B H8BA 0.9700
C8B H8BB 0.9700
C11A C12A 1.380(5)
C11A C10A 1.390(5)
C11A H11A 0.9300
N1A C1A 1.337(5)
N1A C4A 1.340(4)
C6B C5B 1.502(4)
C6B H6BA 0.9700
C6B H6BB 0.9700
C11B H11B 0.9300
C14A C13A 1.375(5)
C14A H14B 0.9300
C12A C13A 1.365(5)
C12A H12B 0.9300
C8A C7A 1.497(5)
C8A H8AA 0.9700
C8A H8AB 0.9700
C5A H5AA 0.9700
C5A H5AB 0.9700
C7B H7BA 0.9700
C7B H7BB 0.9700
C7A H7AA 0.9700
C7A H7AB 0.9700
C5B H5BA 0.9700
C5B H5BB 0.9700
C2B C3B 1.356(5)
C2B C1B 1.372(5)
C2B H2BB 0.9300
C3A C2A 1.359(5)
C3A H3AB 0.9300
C3B H3BB 0.9300
C1B H1BB 0.9300
C2A C1A 1.370(6)
C2A H2AB 0.9300
C1A H1AB 0.9300

loop_
_geom_hbond_atom_site_label_D
_geom_hbond_atom_site_label_H
_geom_hbond_atom_site_label_A
_geom_hbond_site_symmetry_A
_geom_hbond_distance_DH
_geom_hbond_distance_HA
_geom_hbond_distance_DA
_geom_hbond_angle_DHA
N3B H3BA O1A . 0.86 2.18 3.030(3) 172
N3A H3AA O1B 1_655 0.86 2.26 3.090(3) 163

loop_
_cod_related_entry_id
_cod_related_entry_database
_cod_related_entry_code
1 ChemSpider 1432040
